data_1574245
loop_
_publ_author_name
'W\"ust, Leonie'
'Chorbacher, Johannes'
'Wellnitz, Tim'
'Nees, Samuel'
'Helten, Holger'
'Braunschweig, Holger'

_publ_section_title
;
 Synthetic access to organyl-substituted 1,2,3-benzodiazaborines with
 turn-on fluorescence activity
;
_journal_issue 17
_journal_name_full 'Chemical Science'
_journal_page_first 7284
_journal_page_last 7293
_journal_paper_doi 10.1039/D5SC01500F
_journal_volume 16
_journal_year 2025
_chemical_absolute_configuration unk
_chemical_formula_moiety 'C33 H40 B Li N2 O2'
_chemical_formula_sum 'C33 H40 B Li N2 O2'
_chemical_formula_weight 514.42
_space_group_crystal_system orthorhombic
_space_group_IT_number 19
_space_group_name_Hall 'P 2ac 2ab'
_space_group_name_H-M_alt 'P 21 21 21'
_atom_sites_solution_hydrogens geom
_atom_sites_solution_primary dual
_atom_sites_solution_secondary difmap
_audit_creation_date 2024-09-20
_audit_creation_method 'CIF-fill 1.5e (K.Radacki, 2005-23)'
_audit_update_record
;
2024-10-28 deposited with the CCDC.	2025-03-18 downloaded from the CCDC.
;
_cell_angle_alpha 90
_cell_angle_beta 90
_cell_angle_gamma 90
_cell_formula_units_Z 4
_cell_length_a 11.2851(2)
_cell_length_b 15.5100(2)
_cell_length_c 17.2399(2)
_cell_measurement_reflns_used 13024
_cell_measurement_temperature 100(2)
_cell_measurement_theta_max 73.3010
_cell_measurement_theta_min 4.6610
_cell_volume 3017.53(7)
_computing_cell_refinement 'CrysAlisPro 1.171.41.112a (Rigaku OD, 2021)'
_computing_data_collection 'CrysAlisPro 1.171.41.112a (Rigaku OD, 2021)'
_computing_data_reduction 'CrysAlisPro 1.171.41.112a (Rigaku OD, 2021)'
_computing_molecular_graphics 'ShelXLe (Huebschle et all, 2011)'
_computing_publication_material 'SHELXL-2018/3 (Sheldrick, 2018)'
_computing_structure_refinement 'SHELXL-2018/3 (Sheldrick, 2018)'
_computing_structure_solution 'SHELXT 2018/2 (Sheldrick, 2018)''
_diffrn_ambient_environment N~2~
_diffrn_ambient_temperature 100(2)
_diffrn_detector HPA
_diffrn_detector_area_resol_mean 10.0
_diffrn_detector_type 'HyPix Arc150'
_diffrn_measured_fraction_theta_full 1.000
_diffrn_measured_fraction_theta_max 0.995
_diffrn_measurement_details
;
 List of Runs (angles in degrees, time in seconds):
 --------------------------------------------------------------------------
  1  \w     38.00 103.00   0.50    0.17    --   85.25-131.00-146.26  130
  2  \w     39.00 107.00   0.50    0.17    --   85.25-137.00 -76.05  136
  3  \w     41.00  66.00   0.50    0.17    --   85.25-106.00 -57.56   50
  4  \w     60.00  91.00   0.50    0.17    --   85.25 -95.00 -36.61   62
  5  \w     14.00  70.00   0.50    0.05    --   58.60-101.00  47.00  112
  6  \w     27.00  83.00   0.50    0.05    --   71.26-101.00  47.00  112
  7  \w     44.00  69.00   0.50    0.17    --   85.25 -95.00  57.00   50
  8  \w     38.00  92.00   0.50    0.17    --   82.35-101.00  47.00  108
  9  \w     43.00  89.00   0.50    0.17    --   85.25 -98.00  75.18   92
 10  \w     44.00  70.00   0.50    0.17    --   85.25 -73.00-110.28   52
 11  \w     17.00  43.00   0.50    0.05    --    6.00  64.00 130.22   52
 12  \w     30.00  60.00   0.50    0.05    --   18.00  57.00 -25.52   60
 13  \w    107.00 133.00   0.50    0.17    --   85.25  49.00 122.15   52
 14  \w     97.00 136.00   0.50    0.17    --   85.25  40.00 118.37   78
 15  \w     97.00 132.00   0.50    0.17    --   85.25  58.00  36.47   70
 16  \w     97.00 132.00   0.50    0.17    --   85.25  59.00-156.87   70
 17  \w     95.00 120.00   0.50    0.17    --   85.25 128.00 -62.24   50
 18  \w    100.00 131.00   0.50    0.17    --   85.25 119.00-140.01   62
 19  \w    102.00 128.00   0.50    0.17    --   85.25 117.00 -32.52   52
 20  \w     97.00 132.00   0.50    0.17    --   85.25 125.00 139.08   70
 21  \w      4.00  30.00   0.50    0.05    --   -6.00  69.00  13.00   52
 22  \w     -6.00  20.00   0.50    0.05    --  -10.00  78.00 117.66   52
 23  \w    -72.00 -16.00   0.50    0.05    --  -60.30 101.00 151.00  112
 24  \w    -81.00 -26.00   0.50    0.05    --  -69.94 101.00 151.00  110
 25  \w    -88.00 -32.00   0.50    0.17    --  -76.30 101.00 151.00  112
 26  \w   -124.00 -94.00   0.50    0.17    --  -79.50 -64.00 -65.28   60
 27  \w   -127.00 -92.00   0.50    0.17    --  -79.50 -54.00 -32.10   70
 28  \w   -128.00 -93.00   0.50    0.17    --  -79.50 -49.00  -8.10   70
 29  \w   -124.00 -92.00   0.50    0.17    --  -79.50 -63.00  80.70   64
 30  \w   -123.00 -88.00   0.50    0.17    --  -74.00 -50.00 132.33   70
;
_diffrn_measurement_device 'four-circle diffractometer'
_diffrn_measurement_device_type 'Rigaku XtaLAB Synergy-R'
_diffrn_measurement_method '\w scans'
_diffrn_orient_matrix_type
;
 CrysAlisPro convention (1999,Acta A55,543-557)
;
_diffrn_orient_matrix_UB_11 0.1007011000
_diffrn_orient_matrix_UB_12 -0.0157382000
_diffrn_orient_matrix_UB_13 0.0589290000
_diffrn_orient_matrix_UB_21 -0.0126302000
_diffrn_orient_matrix_UB_22 0.0930357000
_diffrn_orient_matrix_UB_23 0.0297657000
_diffrn_orient_matrix_UB_31 -0.0913027000
_diffrn_orient_matrix_UB_32 -0.0303771000
_diffrn_orient_matrix_UB_33 0.0606398000
_diffrn_radiation_monochromator 'multi-layer mirror'
_diffrn_radiation_probe x-ray
_diffrn_radiation_type CuK\a
_diffrn_radiation_wavelength 1.54184
_diffrn_radiation_xray_symbol K-L~2,3~
_diffrn_reflns_av_R_equivalents 0.0308
_diffrn_reflns_av_unetI/netI 0.0251
_diffrn_reflns_Laue_measured_fraction_full 1.000
_diffrn_reflns_Laue_measured_fraction_max 0.995
_diffrn_reflns_limit_h_max 14
_diffrn_reflns_limit_h_min -13
_diffrn_reflns_limit_k_max 19
_diffrn_reflns_limit_k_min -19
_diffrn_reflns_limit_l_max 21
_diffrn_reflns_limit_l_min -21
_diffrn_reflns_number 29040
_diffrn_reflns_point_group_measured_fraction_full 0.987
_diffrn_reflns_point_group_measured_fraction_max 0.962
_diffrn_reflns_theta_full 67.684
_diffrn_reflns_theta_max 75.332
_diffrn_reflns_theta_min 3.834
_diffrn_source 'rotating-anode X-ray tube'
_diffrn_source_type 'PhotonJet-R X-ray Source'
_exptl_absorpt_coefficient_mu 0.529
_exptl_absorpt_correction_T_max 1.000
_exptl_absorpt_correction_T_min 0.825
_exptl_absorpt_correction_type gaussian
_exptl_absorpt_process_details
;
 CrysAlisPro 1.171.41.112a (Rigaku Oxford Diffraction, 2021) Numerical 
 absorption correction based on gaussian integration over a multifaceted 
 crystal model Empirical absorption correction using spherical harmonics, 
 implemented in SCALE3 ABSPACK scaling algorithm.
;
_exptl_crystal_colour 'clear pale yellow'
_exptl_crystal_density_diffrn 1.132
_exptl_crystal_description block
_exptl_crystal_F_000 1104
_exptl_crystal_preparation
;
 For data collection the crystal was immersed in a film of perfluoropolyether 
 oil, mounted on a polyimide loop and transferred to stream of cold nitrogen 
 (Oxford Cryostream 800).
;
_exptl_crystal_size_max 0.170
_exptl_crystal_size_mid 0.147
_exptl_crystal_size_min 0.115
_refine_diff_density_max 0.480
_refine_diff_density_min -0.534
_refine_diff_density_rms 0.051
_refine_ls_abs_structure_details 'Refined as an inversion twin.'
_refine_ls_abs_structure_Flack 0.3(6)
_refine_ls_extinction_method none
_refine_ls_goodness_of_fit_ref 1.060
_refine_ls_hydrogen_treatment constr
_refine_ls_matrix_type full
_refine_ls_number_parameters 445
_refine_ls_number_reflns 6015
_refine_ls_number_restraints 480
_refine_ls_restrained_S_all 1.124
_refine_ls_R_factor_all 0.0673
_refine_ls_R_factor_gt 0.0615
_refine_ls_shift/su_max 0.001
_refine_ls_shift/su_mean 0.000
_refine_ls_structure_factor_coef Fsqd
_refine_ls_weighting_details
;
 w=1/[\s^2^(Fo^2^)+(0.0955P)^2^+1.3489P] where P=(Fo^2^+2Fc^2^)/3
;
_refine_ls_weighting_scheme calc
_refine_ls_wR_factor_gt 0.1653
_refine_ls_wR_factor_ref 0.1703
_reflns_Friedel_coverage 0.724
_reflns_Friedel_fraction_full 0.971
_reflns_Friedel_fraction_max 0.921
_reflns_number_gt 5432
_reflns_number_total 6015
_reflns_threshold_expression 'I > 2\s(I)'
_cod_data_source_file d5sc01500f2.cif
_cod_data_source_block 2-Li
_cod_depositor_comments 'Adding full bibliography for 1574244--1574256.cif.'
_cod_database_code 1574245
_shelx_shelxl_version_number 2018/3
_shelx_space_group_comment
;
 The symmetry employed for this shelxl refinement is uniquely defined by the 
 following loop, which should always be used as a source of symmetry 
 information in preference to the above space-group names. They are only 
 intended as comments.
;
_shelx_estimated_absorpt_t_min 0.915
_shelx_estimated_absorpt_t_max 0.942

loop_
_space_group_symop_operation_xyz
'x, y, z'
'-x+1/2, -y, z+1/2'
'-x, y+1/2, -z+1/2'
'x+1/2, -y+1/2, -z'

loop_
_atom_site_label
_atom_site_type_symbol
_atom_site_fract_x
_atom_site_fract_y
_atom_site_fract_z
_atom_site_U_iso_or_equiv
_atom_site_adp_type
_atom_site_occupancy
_atom_site_site_symmetry_order
_atom_site_calc_flag
_atom_site_refinement_flags_posn
_atom_site_refinement_flags_adp
_atom_site_refinement_flags_occupancy
_atom_site_disorder_assembly
_atom_site_disorder_group
N1 N 0.5869(2) 0.52799(18) 0.62361(15) 0.0294(6) Uani 1 1 d . . . . .
C1 C 0.4180(3) 0.4477(2) 0.60757(19) 0.0334(7) Uani 1 1 d . . . . .
H1 H 0.334643 0.442925 0.614215 0.040 Uiso 1 1 calc R U . . .
Li1 Li 0.3890(6) 0.6083(4) 0.7000(4) 0.0443(15) Uani 1 1 d . . . . .
B1 B 0.6452(3) 0.4921(2) 0.5466(2) 0.0292(7) Uani 1 1 d . . . . .
N2 N 0.4697(2) 0.51305(19) 0.64057(15) 0.0304(6) Uani 1 1 d . . . . .
C2 C 0.4750(3) 0.3815(2) 0.56174(19) 0.0333(7) Uani 1 1 d . . . . .
C3 C 0.5914(3) 0.3961(2) 0.53657(18) 0.0317(7) Uani 1 1 d . . . . .
C4 C 0.6486(3) 0.3263(2) 0.5009(2) 0.0406(8) Uani 1 1 d . . . . .
H4 H 0.728703 0.332922 0.484965 0.049 Uiso 1 1 calc R U . . .
C6 C 0.4766(4) 0.2363(3) 0.5118(3) 0.0499(10) Uani 1 1 d . . . . .
H6 H 0.437852 0.182843 0.502984 0.060 Uiso 1 1 calc R U . . .
C11 C 0.7242(3) 0.6452(2) 0.6516(2) 0.0376(8) Uani 1 1 d . . . . .
H11 H 0.747535 0.647012 0.598647 0.045 Uiso 1 1 calc R U . . .
C10 C 0.7895(3) 0.4880(2) 0.55408(19) 0.0295(6) Uani 1 1 d . . . . .
C8 C 0.6383(3) 0.5861(2) 0.67619(19) 0.0320(7) Uani 1 1 d . . . . .
C9 C 0.6025(3) 0.5489(2) 0.47180(18) 0.0315(7) Uani 1 1 d . . . . .
C7 C 0.4173(3) 0.3035(3) 0.5486(2) 0.0435(9) Uani 1 1 d . . . . .
H7 H 0.337463 0.296162 0.564855 0.052 Uiso 1 1 calc R U . . .
C5 C 0.5929(4) 0.2485(3) 0.4880(3) 0.0497(10) Uani 1 1 d . . . . .
H5 H 0.634257 0.203020 0.462864 0.060 Uiso 1 1 calc R U . . .
C12 C 0.7748(4) 0.7006(3) 0.7045(3) 0.0513(11) Uani 1 1 d . . . . .
H12 H 0.832750 0.740762 0.687371 0.062 Uiso 1 1 calc R U . . .
C13 C 0.7432(4) 0.6993(3) 0.7823(3) 0.0572(12) Uani 1 1 d . . . . .
H13 H 0.780141 0.737420 0.818016 0.069 Uiso 1 1 calc R U . . .
C14 C 0.6578(4) 0.6422(3) 0.8071(2) 0.0513(10) Uani 1 1 d . . . . .
H14 H 0.634165 0.641781 0.860020 0.062 Uiso 1 1 calc R U . . .
C15 C 0.6062(3) 0.5850(3) 0.7550(2) 0.0375(8) Uani 1 1 d . . . . .
H15 H 0.548695 0.544901 0.772708 0.045 Uiso 1 1 calc R U . . .
C16 C 0.6215(3) 0.5183(3) 0.3964(2) 0.0371(7) Uani 1 1 d . . . . .
H16 H 0.657080 0.463283 0.389842 0.045 Uiso 1 1 calc R U . . .
C17 C 0.5902(3) 0.5655(3) 0.3306(2) 0.0426(9) Uani 1 1 d . . . . .
H17 H 0.605514 0.542934 0.280300 0.051 Uiso 1 1 calc R U . . .
C18 C 0.5370(3) 0.6449(3) 0.3389(2) 0.0433(9) Uani 1 1 d . . . . .
H18 H 0.515805 0.677625 0.294432 0.052 Uiso 1 1 calc R U . . .
C19 C 0.5148(3) 0.6766(3) 0.4127(2) 0.0405(8) Uani 1 1 d . . . . .
H19 H 0.476568 0.730714 0.418829 0.049 Uiso 1 1 calc R U . . .
C20 C 0.5481(3) 0.6295(2) 0.4778(2) 0.0346(7) Uani 1 1 d . . . . .
H20 H 0.533380 0.652914 0.527816 0.041 Uiso 1 1 calc R U . . .
C21 C 0.8435(3) 0.4435(2) 0.61533(19) 0.0346(7) Uani 1 1 d . . . . .
H21 H 0.795032 0.415723 0.652816 0.042 Uiso 1 1 calc R U . . .
C22 C 0.9662(3) 0.4388(3) 0.6228(2) 0.0399(8) Uani 1 1 d . . . . .
H22 H 1.000189 0.407810 0.664894 0.048 Uiso 1 1 calc R U . . .
C23 C 1.0388(3) 0.4790(3) 0.5693(2) 0.0426(9) Uani 1 1 d . . . . .
H23 H 1.122486 0.476551 0.575022 0.051 Uiso 1 1 calc R U . . .
C24 C 0.9897(3) 0.5223(3) 0.5079(3) 0.0450(9) Uani 1 1 d . . . . .
H24 H 1.039171 0.549075 0.470424 0.054 Uiso 1 1 calc R U . . .
C25 C 0.8663(3) 0.5268(2) 0.5009(2) 0.0376(8) Uani 1 1 d . . . . .
H25 H 0.833395 0.557419 0.458258 0.045 Uiso 1 1 calc R U . . .
O1_1 O 0.3890(4) 0.7195(3) 0.6515(3) 0.0470(10) Uani 0.712(7) 1 d D U P A 1
C1_1 C 0.4625(5) 0.7854(4) 0.6784(4) 0.0549(13) Uani 0.712(7) 1 d D U P A 1
H4A_1 H 0.487724 0.821789 0.634264 0.066 Uiso 0.712(7) 1 calc R U P A 1
H4AB_1 H 0.534291 0.759929 0.702156 0.066 Uiso 0.712(7) 1 calc R U P A 1
C2_1 C 0.3995(8) 0.8404(5) 0.7375(5) 0.082(2) Uani 0.712(7) 1 d D U P A 1
H5A_1 H 0.452897 0.886080 0.755511 0.098 Uiso 0.712(7) 1 calc R U P A 1
H5B_1 H 0.329094 0.866394 0.713849 0.098 Uiso 0.712(7) 1 calc R U P A 1
H5C_1 H 0.375610 0.804603 0.781668 0.098 Uiso 0.712(7) 1 calc R U P A 1
C3_1 C 0.3189(11) 0.7458(5) 0.5876(5) 0.0436(13) Uani 0.712(7) 1 d D U P A 1
H6A_1 H 0.370564 0.765505 0.544727 0.052 Uiso 0.712(7) 1 calc R U P A 1
H6AB_1 H 0.266955 0.794266 0.603037 0.052 Uiso 0.712(7) 1 calc R U P A 1
C4_1 C 0.2440(10) 0.6697(9) 0.5610(6) 0.056(2) Uani 0.712(7) 1 d D U P A 1
H7A_1 H 0.195064 0.687114 0.516740 0.084 Uiso 0.712(7) 1 calc R U P A 1
H7B_1 H 0.296045 0.622091 0.545470 0.084 Uiso 0.712(7) 1 calc R U P A 1
H7C_1 H 0.192750 0.650765 0.603603 0.084 Uiso 0.712(7) 1 calc R U P A 1
O1_11 O 0.3578(12) 0.7229(9) 0.6659(8) 0.0503(15) Uani 0.288(7) 1 d D U P A 2
C1_11 C 0.3777(13) 0.7863(9) 0.7209(8) 0.0575(17) Uani 0.288(7) 1 d D U P A 2
H4A_11 H 0.393875 0.759113 0.771744 0.069 Uiso 0.288(7) 1 calc R U P A 2
H4AB_11 H 0.305971 0.822520 0.726195 0.069 Uiso 0.288(7) 1 calc R U P A 2
C2_11 C 0.4825(15) 0.8427(10) 0.6978(11) 0.073(3) Uani 0.288(7) 1 d D U P A 2
H5A_11 H 0.495092 0.887075 0.737379 0.110 Uiso 0.288(7) 1 calc R U P A 2
H5B_11 H 0.553824 0.806972 0.693272 0.110 Uiso 0.288(7) 1 calc R U P A 2
H5C_11 H 0.466036 0.870294 0.647784 0.110 Uiso 0.288(7) 1 calc R U P A 2
C3_11 C 0.313(3) 0.7529(13) 0.5958(13) 0.0467(18) Uani 0.288(7) 1 d D U P A 2
H6A_11 H 0.377920 0.780039 0.565598 0.056 Uiso 0.288(7) 1 calc R U P A 2
H6AB_11 H 0.251889 0.797048 0.605691 0.056 Uiso 0.288(7) 1 calc R U P A 2
C4_11 C 0.260(2) 0.679(2) 0.5495(11) 0.042(3) Uani 0.288(7) 1 d D U P A 2
H7A_11 H 0.229053 0.700679 0.500176 0.050 Uiso 0.288(7) 1 calc R U P A 2
H7B_11 H 0.321299 0.635404 0.539189 0.050 Uiso 0.288(7) 1 calc R U P A 2
H7C_11 H 0.195492 0.652382 0.579210 0.050 Uiso 0.288(7) 1 calc R U P A 2
O1_2 O 0.2606(7) 0.5845(5) 0.7695(5) 0.0729(14) Uani 0.558(6) 1 d D U P A 1
C1_2 C 0.1488(8) 0.6210(8) 0.7619(5) 0.0847(17) Uani 0.558(6) 1 d D U P A 1
H9A_2 H 0.089487 0.574583 0.755104 0.102 Uiso 0.558(6) 1 calc R U P A 1
H9AB_2 H 0.147034 0.657639 0.714864 0.102 Uiso 0.558(6) 1 calc R U P A 1
C2_2 C 0.1154(11) 0.6752(7) 0.8320(6) 0.088(3) Uani 0.558(6) 1 d D U P A 1
H10A_2 H 0.036186 0.699679 0.824296 0.105 Uiso 0.558(6) 1 calc R U P A 1
H10B_2 H 0.115458 0.638940 0.878502 0.105 Uiso 0.558(6) 1 calc R U P A 1
H10C_2 H 0.172989 0.721973 0.838273 0.105 Uiso 0.558(6) 1 calc R U P A 1
C3_2 C 0.2255(10) 0.5037(5) 0.7920(5) 0.0778(17) Uani 0.558(6) 1 d D U P A 1
H11A_2 H 0.273275 0.459935 0.764382 0.093 Uiso 0.558(6) 1 calc R U P A 1
H11B_2 H 0.141299 0.494953 0.777917 0.093 Uiso 0.558(6) 1 calc R U P A 1
C4_2 C 0.2405(11) 0.4921(8) 0.8793(5) 0.093(3) Uani 0.558(6) 1 d D U P A 1
H12A_2 H 0.214957 0.434026 0.894112 0.139 Uiso 0.558(6) 1 calc R U P A 1
H12B_2 H 0.324049 0.499940 0.893156 0.139 Uiso 0.558(6) 1 calc R U P A 1
H12C_2 H 0.192242 0.534913 0.906674 0.139 Uiso 0.558(6) 1 calc R U P A 1
O1_21 O 0.2747(9) 0.5943(6) 0.7847(6) 0.0745(15) Uani 0.442(6) 1 d D U P A 2
C1_21 C 0.2036(9) 0.6641(7) 0.8066(8) 0.0822(18) Uani 0.442(6) 1 d D U P A 2
H9A_21 H 0.229449 0.716773 0.778858 0.099 Uiso 0.442(6) 1 calc R U P A 2
H9AB_21 H 0.211405 0.674536 0.862995 0.099 Uiso 0.442(6) 1 calc R U P A 2
C2_21 C 0.0735(8) 0.6440(11) 0.7865(10) 0.093(3) Uani 0.442(6) 1 d D U P A 2
H10A_21 H 0.023440 0.692815 0.801671 0.139 Uiso 0.442(6) 1 calc R U P A 2
H10B_21 H 0.066188 0.634336 0.730496 0.139 Uiso 0.442(6) 1 calc R U P A 2
H10C_21 H 0.048192 0.592210 0.814411 0.139 Uiso 0.442(6) 1 calc R U P A 2
C3_21 C 0.2818(14) 0.5426(7) 0.8499(6) 0.0825(18) Uani 0.442(6) 1 d D U P A 2
H11A_21 H 0.212986 0.553258 0.884231 0.099 Uiso 0.442(6) 1 calc R U P A 2
H11B_21 H 0.355070 0.555630 0.879160 0.099 Uiso 0.442(6) 1 calc R U P A 2
C4_21 C 0.2825(14) 0.4476(6) 0.8229(9) 0.090(3) Uani 0.442(6) 1 d D U P A 2
H12A_21 H 0.287470 0.409650 0.868225 0.134 Uiso 0.442(6) 1 calc R U P A 2
H12B_21 H 0.209468 0.435307 0.794217 0.134 Uiso 0.442(6) 1 calc R U P A 2
H12C_21 H 0.351030 0.437670 0.789165 0.134 Uiso 0.442(6) 1 calc R U P A 2

loop_
_atom_site_aniso_label
_atom_site_aniso_U_11
_atom_site_aniso_U_22
_atom_site_aniso_U_33
_atom_site_aniso_U_23
_atom_site_aniso_U_13
_atom_site_aniso_U_12
N1 0.0217(12) 0.0362(15) 0.0303(13) 0.0013(11) 0.0015(10) -0.0006(11)
C1 0.0227(14) 0.0405(18) 0.0371(16) 0.0015(15) 0.0021(13) -0.0016(13)
Li1 0.041(3) 0.040(3) 0.052(4) -0.001(3) 0.009(3) 0.002(3)
B1 0.0221(14) 0.0369(19) 0.0287(16) 0.0005(15) 0.0026(13) -0.0032(14)
N2 0.0229(12) 0.0364(14) 0.0321(13) 0.0039(12) 0.0031(10) -0.0007(11)
C2 0.0273(15) 0.0399(18) 0.0328(16) 0.0001(14) 0.0019(13) -0.0037(14)
C3 0.0279(15) 0.0387(18) 0.0286(15) -0.0023(13) 0.0003(13) -0.0034(13)
C4 0.0330(16) 0.0410(19) 0.048(2) -0.0082(17) 0.0138(16) -0.0076(15)
C6 0.044(2) 0.046(2) 0.060(2) -0.0170(19) 0.0141(19) -0.0148(17)
C11 0.0292(15) 0.043(2) 0.0405(18) -0.0074(16) 0.0034(14) -0.0009(14)
C10 0.0253(14) 0.0308(16) 0.0324(15) -0.0039(13) -0.0002(12) -0.0017(12)
C8 0.0263(15) 0.0361(18) 0.0335(16) -0.0043(14) 0.0001(13) 0.0031(13)
C9 0.0211(13) 0.0406(18) 0.0329(15) 0.0007(14) 0.0010(12) -0.0019(12)
C7 0.0307(16) 0.051(2) 0.048(2) -0.0122(18) 0.0100(16) -0.0151(16)
C5 0.041(2) 0.045(2) 0.063(3) -0.019(2) 0.0178(19) -0.0098(17)
C12 0.0365(19) 0.056(3) 0.061(2) -0.023(2) 0.0053(18) -0.0113(18)
C13 0.049(2) 0.070(3) 0.052(2) -0.028(2) -0.0022(19) -0.013(2)
C14 0.051(2) 0.066(3) 0.0377(19) -0.0150(19) 0.0005(17) 0.001(2)
C15 0.0327(17) 0.047(2) 0.0332(16) -0.0033(15) -0.0004(14) 0.0010(15)
C16 0.0303(15) 0.047(2) 0.0340(16) -0.0006(15) 0.0016(13) 0.0048(15)
C17 0.0336(17) 0.062(2) 0.0325(16) -0.0002(17) 0.0007(14) 0.0032(17)
C18 0.0371(18) 0.058(2) 0.0352(18) 0.0106(17) -0.0028(15) 0.0008(17)
C19 0.0317(16) 0.044(2) 0.046(2) 0.0042(17) -0.0013(15) 0.0041(15)
C20 0.0285(15) 0.0406(19) 0.0345(16) -0.0006(15) 0.0019(13) -0.0011(14)
C21 0.0326(17) 0.0393(18) 0.0320(15) -0.0031(14) 0.0002(13) -0.0008(14)
C22 0.0335(17) 0.048(2) 0.0386(18) -0.0068(16) -0.0055(14) 0.0062(16)
C23 0.0245(15) 0.044(2) 0.059(2) -0.0057(18) -0.0023(15) -0.0004(15)
C24 0.0258(15) 0.046(2) 0.063(2) 0.008(2) 0.0087(16) -0.0023(15)
C25 0.0262(15) 0.0382(18) 0.0485(19) 0.0068(17) 0.0047(15) -0.0014(14)
O1_1 0.044(2) 0.0390(16) 0.058(2) -0.0037(16) -0.0046(16) 0.0018(16)
C1_1 0.055(2) 0.044(2) 0.065(2) -0.006(2) -0.011(2) -0.004(2)
C2_1 0.085(4) 0.073(4) 0.087(4) -0.029(3) -0.024(4) 0.012(4)
C3_1 0.040(2) 0.036(2) 0.055(2) -0.003(2) 0.000(2) 0.0040(19)
C4_1 0.045(4) 0.047(4) 0.076(4) -0.007(4) -0.011(4) 0.001(3)
O1_11 0.051(3) 0.043(2) 0.057(3) -0.005(2) -0.005(2) 0.001(2)
C1_11 0.059(3) 0.049(3) 0.064(3) -0.006(3) -0.006(3) 0.001(3)
C2_11 0.081(5) 0.064(5) 0.075(5) -0.007(5) -0.019(5) -0.002(5)
C3_11 0.044(3) 0.039(3) 0.057(3) -0.002(3) -0.001(3) 0.002(3)
C4_11 0.033(5) 0.037(5) 0.055(5) 0.001(5) 0.005(5) 0.000(4)
O1_2 0.066(2) 0.072(2) 0.080(3) 0.009(2) 0.033(2) 0.008(2)
C1_2 0.075(3) 0.093(3) 0.086(3) 0.004(3) 0.023(3) 0.007(3)
C2_2 0.092(5) 0.087(5) 0.084(5) -0.004(4) 0.028(4) 0.019(4)
C3_2 0.072(3) 0.077(3) 0.085(3) 0.012(3) 0.015(3) 0.002(3)
C4_2 0.079(5) 0.092(5) 0.108(5) 0.023(4) -0.004(4) 0.002(4)
O1_21 0.067(2) 0.077(2) 0.079(3) 0.010(2) 0.024(2) 0.007(2)
C1_21 0.077(3) 0.083(3) 0.086(3) 0.006(3) 0.026(3) 0.007(3)
C2_21 0.079(5) 0.097(5) 0.103(5) 0.014(5) 0.022(5) 0.014(5)
C3_21 0.078(3) 0.085(3) 0.085(3) 0.013(3) 0.015(3) 0.007(3)
C4_21 0.084(5) 0.082(5) 0.102(5) 0.019(5) -0.007(5) 0.004(5)

loop_
_atom_type_symbol
_atom_type_description
_atom_type_scat_dispersion_real
_atom_type_scat_dispersion_imag
_atom_type_scat_source
C C 0.0181 0.0091 'International Tables Vol C Tables 4.2.6.8 and 6.1.1.4'
H H 0.0000 0.0000 'International Tables Vol C Tables 4.2.6.8 and 6.1.1.4'
Li Li 0.0008 0.0003 'International Tables Vol C Tables 4.2.6.8 and 6.1.1.4'
B B 0.0090 0.0039 'International Tables Vol C Tables 4.2.6.8 and 6.1.1.4'
N N 0.0311 0.0180 'International Tables Vol C Tables 4.2.6.8 and 6.1.1.4'
O O 0.0492 0.0322 'International Tables Vol C Tables 4.2.6.8 and 6.1.1.4'

loop_
_exptl_crystal_face_index_h
_exptl_crystal_face_index_k
_exptl_crystal_face_index_l
_exptl_crystal_face_perp_dist
-1 -2 1 0.0837
1 2 -1 0.0862
1 -1 -2 0.0753
0 -1 0 0.0931
0 1 0 0.0615
1 -1 -1 0.0683
-1 1 1 0.0788
-1 -2 2 0.0940
1 2 -2 0.0911
-1 2 0 0.0565
1 -2 0 0.0741
1 0 -1 0.0726
-1 0 1 0.0726
2 -1 -1 0.0629
-1 1 0 0.0465
1 -2 2 0.0920
2 -1 0 0.0712
-2 1 -2 0.0618
1 -1 2 0.0954
2 -1 2 0.0829
-1 0 -1 0.0505
1 0 1 0.0728
-2 -1 0 0.0487
2 1 0 0.0663
0 0 1 0.0864
0 0 -1 0.0838
-1 -1 -2 0.0596

loop_
_geom_angle_atom_site_label_1
_geom_angle_atom_site_label_2
_geom_angle_atom_site_label_3
_geom_angle
_geom_angle_site_symmetry_1
_geom_angle_site_symmetry_3
_geom_angle_publ_flag
N2 N1 C8 111.6(3) . . ?
N2 N1 B1 121.3(2) . . ?
C8 N1 B1 126.6(3) . . ?
N2 C1 C2 126.3(3) . . ?
N2 C1 H1 116.8 . . ?
C2 C1 H1 116.8 . . ?
O1_2 Li1 O1_1 116.5(4) . . ?
O1_11 Li1 O1_21 102.2(6) . . ?
O1_11 Li1 N2 127.6(5) . . ?
O1_2 Li1 N2 121.2(4) . . ?
O1_1 Li1 N2 116.0(4) . . ?
O1_21 Li1 N2 126.5(5) . . ?
O1_11 Li1 C15 114.1(5) . . ?
O1_2 Li1 C15 116.7(4) . . ?
O1_1 Li1 C15 106.2(3) . . ?
O1_21 Li1 C15 109.1(4) . . ?
N2 Li1 C15 70.4(2) . . ?
O1_11 Li1 C1_11 26.8(4) . . ?
O1_21 Li1 C1_11 89.1(5) . . ?
N2 Li1 C1_11 144.3(4) . . ?
C15 Li1 C1_11 97.5(4) . . ?
N1 B1 C3 105.0(2) . . ?
N1 B1 C9 110.5(3) . . ?
C3 B1 C9 107.5(3) . . ?
N1 B1 C10 111.2(3) . . ?
C3 B1 C10 110.3(3) . . ?
C9 B1 C10 112.1(3) . . ?
C1 N2 N1 118.0(3) . . ?
C1 N2 Li1 126.2(3) . . ?
N1 N2 Li1 114.8(3) . . ?
C7 C2 C3 121.9(3) . . ?
C7 C2 C1 119.8(3) . . ?
C3 C2 C1 118.1(3) . . ?
C4 C3 C2 116.3(3) . . ?
C4 C3 B1 125.8(3) . . ?
C2 C3 B1 117.8(3) . . ?
C5 C4 C3 122.4(3) . . ?
C5 C4 H4 118.8 . . ?
C3 C4 H4 118.8 . . ?
C5 C6 C7 119.2(4) . . ?
C5 C6 H6 120.4 . . ?
C7 C6 H6 120.4 . . ?
C12 C11 C8 119.6(4) . . ?
C12 C11 H11 120.2 . . ?
C8 C11 H11 120.2 . . ?
C25 C10 C21 116.0(3) . . ?
C25 C10 B1 123.3(3) . . ?
C21 C10 B1 120.8(3) . . ?
C11 C8 N1 120.7(3) . . ?
C11 C8 C15 118.7(3) . . ?
N1 C8 C15 120.6(3) . . ?
C20 C9 C16 116.1(3) . . ?
C20 C9 B1 123.6(3) . . ?
C16 C9 B1 120.3(3) . . ?
C6 C7 C2 120.0(3) . . ?
C6 C7 H7 120.0 . . ?
C2 C7 H7 120.0 . . ?
C4 C5 C6 120.1(4) . . ?
C4 C5 H5 119.9 . . ?
C6 C5 H5 119.9 . . ?
C11 C12 C13 121.6(4) . . ?
C11 C12 H12 119.2 . . ?
C13 C12 H12 119.2 . . ?
C14 C13 C12 119.3(4) . . ?
C14 C13 H13 120.3 . . ?
C12 C13 H13 120.3 . . ?
C13 C14 C15 120.1(4) . . ?
C13 C14 H14 119.9 . . ?
C15 C14 H14 119.9 . . ?
C14 C15 C8 120.6(4) . . ?
C14 C15 Li1 122.1(3) . . ?
C8 C15 Li1 83.8(3) . . ?
C14 C15 H15 119.7 . . ?
C8 C15 H15 119.7 . . ?
Li1 C15 H15 64.7 . . ?
C17 C16 C9 122.6(4) . . ?
C17 C16 H16 118.7 . . ?
C9 C16 H16 118.7 . . ?
C18 C17 C16 119.6(3) . . ?
C18 C17 H17 120.2 . . ?
C16 C17 H17 120.2 . . ?
C17 C18 C19 119.4(4) . . ?
C17 C18 H18 120.3 . . ?
C19 C18 H18 120.3 . . ?
C18 C19 C20 120.4(4) . . ?
C18 C19 H19 119.8 . . ?
C20 C19 H19 119.8 . . ?
C19 C20 C9 121.9(3) . . ?
C19 C20 H20 119.0 . . ?
C9 C20 H20 119.0 . . ?
C22 C21 C10 121.9(3) . . ?
C22 C21 H21 119.1 . . ?
C10 C21 H21 119.1 . . ?
C23 C22 C21 120.2(3) . . ?
C23 C22 H22 119.9 . . ?
C21 C22 H22 119.9 . . ?
C24 C23 C22 119.8(3) . . ?
C24 C23 H23 120.1 . . ?
C22 C23 H23 120.1 . . ?
C23 C24 C25 119.6(3) . . ?
C23 C24 H24 120.2 . . ?
C25 C24 H24 120.2 . . ?
C10 C25 C24 122.5(3) . . ?
C10 C25 H25 118.7 . . ?
C24 C25 H25 118.7 . . ?
C1_1 O1_1 C3_1 112.4(6) . . ?
C1_1 O1_1 Li1 120.9(5) . . ?
C3_1 O1_1 Li1 126.8(5) . . ?
O1_1 C1_1 C2_1 111.1(5) . . ?
O1_1 C1_1 H4A_1 109.4 . . ?
C2_1 C1_1 H4A_1 109.4 . . ?
O1_1 C1_1 H4AB_1 109.4 . . ?
C2_1 C1_1 H4AB_1 109.4 . . ?
H4A_1 C1_1 H4AB_1 108.0 . . ?
C1_1 C2_1 H5A_1 109.5 . . ?
C1_1 C2_1 H5B_1 109.5 . . ?
H5A_1 C2_1 H5B_1 109.5 . . ?
C1_1 C2_1 H5C_1 109.5 . . ?
H5A_1 C2_1 H5C_1 109.5 . . ?
H5B_1 C2_1 H5C_1 109.5 . . ?
O1_1 C3_1 C4_1 108.8(4) . . ?
O1_1 C3_1 H6A_1 109.9 . . ?
C4_1 C3_1 H6A_1 109.9 . . ?
O1_1 C3_1 H6AB_1 109.9 . . ?
C4_1 C3_1 H6AB_1 109.9 . . ?
H6A_1 C3_1 H6AB_1 108.3 . . ?
C3_1 C4_1 H7A_1 109.5 . . ?
C3_1 C4_1 H7B_1 109.5 . . ?
H7A_1 C4_1 H7B_1 109.5 . . ?
C3_1 C4_1 H7C_1 109.5 . . ?
H7A_1 C4_1 H7C_1 109.5 . . ?
H7B_1 C4_1 H7C_1 109.5 . . ?
C1_11 O1_11 C3_11 114.6(14) . . ?
C1_11 O1_11 Li1 115.0(11) . . ?
C3_11 O1_11 Li1 130.4(10) . . ?
O1_11 C1_11 C2_11 110.8(7) . . ?
O1_11 C1_11 Li1 38.3(8) . . ?
C2_11 C1_11 Li1 120.0(10) . . ?
O1_11 C1_11 H4A_11 109.5 . . ?
C2_11 C1_11 H4A_11 109.5 . . ?
Li1 C1_11 H4A_11 71.6 . . ?
O1_11 C1_11 H4AB_11 109.5 . . ?
C2_11 C1_11 H4AB_11 109.5 . . ?
Li1 C1_11 H4AB_11 127.7 . . ?
H4A_11 C1_11 H4AB_11 108.1 . . ?
C1_11 C2_11 H5A_11 109.5 . . ?
C1_11 C2_11 H5B_11 109.5 . . ?
H5A_11 C2_11 H5B_11 109.5 . . ?
C1_11 C2_11 H5C_11 109.5 . . ?
H5A_11 C2_11 H5C_11 109.5 . . ?
H5B_11 C2_11 H5C_11 109.5 . . ?
O1_11 C3_11 C4_11 110.3(7) . . ?
O1_11 C3_11 H6A_11 109.6 . . ?
C4_11 C3_11 H6A_11 109.6 . . ?
O1_11 C3_11 H6AB_11 109.6 . . ?
C4_11 C3_11 H6AB_11 109.6 . . ?
H6A_11 C3_11 H6AB_11 108.1 . . ?
C3_11 C4_11 H7A_11 109.5 . . ?
C3_11 C4_11 H7B_11 109.5 . . ?
H7A_11 C4_11 H7B_11 109.5 . . ?
C3_11 C4_11 H7C_11 109.5 . . ?
H7A_11 C4_11 H7C_11 109.5 . . ?
H7B_11 C4_11 H7C_11 109.5 . . ?
C3_2 O1_2 C1_2 97.9(9) . . ?
C3_2 O1_2 Li1 124.9(6) . . ?
C1_2 O1_2 Li1 123.4(7) . . ?
O1_2 C1_2 C2_2 112.1(6) . . ?
O1_2 C1_2 H9A_2 109.2 . . ?
C2_2 C1_2 H9A_2 109.2 . . ?
O1_2 C1_2 H9AB_2 109.2 . . ?
C2_2 C1_2 H9AB_2 109.2 . . ?
H9A_2 C1_2 H9AB_2 107.9 . . ?
C1_2 C2_2 H10A_2 109.5 . . ?
C1_2 C2_2 H10B_2 109.5 . . ?
H10A_2 C2_2 H10B_2 109.5 . . ?
C1_2 C2_2 H10C_2 109.5 . . ?
H10A_2 C2_2 H10C_2 109.5 . . ?
H10B_2 C2_2 H10C_2 109.5 . . ?
O1_2 C3_2 C4_2 110.9(6) . . ?
O1_2 C3_2 H11A_2 109.5 . . ?
C4_2 C3_2 H11A_2 109.5 . . ?
O1_2 C3_2 H11B_2 109.5 . . ?
C4_2 C3_2 H11B_2 109.5 . . ?
H11A_2 C3_2 H11B_2 108.1 . . ?
C3_2 C4_2 H12A_2 109.5 . . ?
C3_2 C4_2 H12B_2 109.5 . . ?
H12A_2 C4_2 H12B_2 109.5 . . ?
C3_2 C4_2 H12C_2 109.5 . . ?
H12A_2 C4_2 H12C_2 109.5 . . ?
H12B_2 C4_2 H12C_2 109.5 . . ?
C3_21 O1_21 C1_21 105.3(11) . . ?
C3_21 O1_21 Li1 129.2(8) . . ?
C1_21 O1_21 Li1 119.5(8) . . ?
O1_21 C1_21 C2_21 109.2(6) . . ?
O1_21 C1_21 H9A_21 109.8 . . ?
C2_21 C1_21 H9A_21 109.8 . . ?
O1_21 C1_21 H9AB_21 109.8 . . ?
C2_21 C1_21 H9AB_21 109.8 . . ?
H9A_21 C1_21 H9AB_21 108.3 . . ?
C1_21 C2_21 H10A_21 109.5 . . ?
C1_21 C2_21 H10B_21 109.5 . . ?
H10A_21 C2_21 H10B_21 109.5 . . ?
C1_21 C2_21 H10C_21 109.5 . . ?
H10A_21 C2_21 H10C_21 109.5 . . ?
H10B_21 C2_21 H10C_21 109.5 . . ?
O1_21 C3_21 C4_21 108.0(6) . . ?
O1_21 C3_21 H11A_21 110.1 . . ?
C4_21 C3_21 H11A_21 110.1 . . ?
O1_21 C3_21 H11B_21 110.1 . . ?
C4_21 C3_21 H11B_21 110.1 . . ?
H11A_21 C3_21 H11B_21 108.4 . . ?
C3_21 C4_21 H12A_21 109.5 . . ?
C3_21 C4_21 H12B_21 109.5 . . ?
H12A_21 C4_21 H12B_21 109.5 . . ?
C3_21 C4_21 H12C_21 109.5 . . ?
H12A_21 C4_21 H12C_21 109.5 . . ?
H12B_21 C4_21 H12C_21 109.5 . . ?

loop_
_geom_bond_atom_site_label_1
_geom_bond_atom_site_label_2
_geom_bond_distance
_geom_bond_site_symmetry_2
_geom_bond_publ_flag
N1 N2 1.375(3) . ?
N1 C8 1.404(4) . ?
N1 B1 1.582(4) . ?
C1 N2 1.301(4) . ?
C1 C2 1.446(5) . ?
C1 H1 0.9500 . ?
Li1 O1_11 1.905(17) . ?
Li1 O1_2 1.916(10) . ?
Li1 O1_1 1.918(9) . ?
Li1 O1_21 1.961(12) . ?
Li1 N2 2.015(7) . ?
Li1 C15 2.652(8) . ?
Li1 C1_11 2.787(15) . ?
B1 C3 1.617(5) . ?
B1 C9 1.635(5) . ?
B1 C10 1.635(4) . ?
C2 C7 1.392(5) . ?
C2 C3 1.402(4) . ?
C3 C4 1.402(5) . ?
C4 C5 1.379(5) . ?
C4 H4 0.9500 . ?
C6 C5 1.388(5) . ?
C6 C7 1.392(5) . ?
C6 H6 0.9500 . ?
C11 C12 1.378(5) . ?
C11 C8 1.399(5) . ?
C11 H11 0.9500 . ?
C10 C25 1.398(5) . ?
C10 C21 1.401(5) . ?
C8 C15 1.406(5) . ?
C9 C20 1.397(5) . ?
C9 C16 1.400(5) . ?
C7 H7 0.9500 . ?
C5 H5 0.9500 . ?
C12 C13 1.387(6) . ?
C12 H12 0.9500 . ?
C13 C14 1.378(7) . ?
C13 H13 0.9500 . ?
C14 C15 1.390(6) . ?
C14 H14 0.9500 . ?
C15 H15 0.9500 . ?
C16 C17 1.396(5) . ?
C16 H16 0.9500 . ?
C17 C18 1.377(6) . ?
C17 H17 0.9500 . ?
C18 C19 1.388(5) . ?
C18 H18 0.9500 . ?
C19 C20 1.390(5) . ?
C19 H19 0.9500 . ?
C20 H20 0.9500 . ?
C21 C22 1.393(5) . ?
C21 H21 0.9500 . ?
C22 C23 1.383(6) . ?
C22 H22 0.9500 . ?
C23 C24 1.370(6) . ?
C23 H23 0.9500 . ?
C24 C25 1.401(5) . ?
C24 H24 0.9500 . ?
C25 H25 0.9500 . ?
O1_1 C1_1 1.395(5) . ?
O1_1 C3_1 1.415(5) . ?
C1_1 C2_1 1.507(6) . ?
C1_1 H4A_1 0.9900 . ?
C1_1 H4AB_1 0.9900 . ?
C2_1 H5A_1 0.9800 . ?
C2_1 H5B_1 0.9800 . ?
C2_1 H5C_1 0.9800 . ?
C3_1 C4_1 1.523(6) . ?
C3_1 H6A_1 0.9900 . ?
C3_1 H6AB_1 0.9900 . ?
C4_1 H7A_1 0.9800 . ?
C4_1 H7B_1 0.9800 . ?
C4_1 H7C_1 0.9800 . ?
O1_11 C1_11 1.384(7) . ?
O1_11 C3_11 1.388(7) . ?
C1_11 C2_11 1.524(7) . ?
C1_11 H4A_11 0.9900 . ?
C1_11 H4AB_11 0.9900 . ?
C2_11 H5A_11 0.9800 . ?
C2_11 H5B_11 0.9800 . ?
C2_11 H5C_11 0.9800 . ?
C3_11 C4_11 1.525(7) . ?
C3_11 H6A_11 0.9900 . ?
C3_11 H6AB_11 0.9900 . ?
C4_11 H7A_11 0.9800 . ?
C4_11 H7B_11 0.9800 . ?
C4_11 H7C_11 0.9800 . ?
O1_2 C3_2 1.371(6) . ?
O1_2 C1_2 1.389(6) . ?
C1_2 C2_2 1.519(6) . ?
C1_2 H9A_2 0.9900 . ?
C1_2 H9AB_2 0.9900 . ?
C2_2 H10A_2 0.9800 . ?
C2_2 H10B_2 0.9800 . ?
C2_2 H10C_2 0.9800 . ?
C3_2 C4_2 1.524(6) . ?
C3_2 H11A_2 0.9900 . ?
C3_2 H11B_2 0.9900 . ?
C4_2 H12A_2 0.9800 . ?
C4_2 H12B_2 0.9800 . ?
C4_2 H12C_2 0.9800 . ?
O1_21 C3_21 1.383(7) . ?
O1_21 C1_21 1.400(6) . ?
C1_21 C2_21 1.540(7) . ?
C1_21 H9A_21 0.9900 . ?
C1_21 H9AB_21 0.9900 . ?
C2_21 H10A_21 0.9800 . ?
C2_21 H10B_21 0.9800 . ?
C2_21 H10C_21 0.9800 . ?
C3_21 C4_21 1.545(7) . ?
C3_21 H11A_21 0.9900 . ?
C3_21 H11B_21 0.9900 . ?
C4_21 H12A_21 0.9800 . ?
C4_21 H12B_21 0.9800 . ?
C4_21 H12C_21 0.9800 . ?

loop_
_geom_torsion_atom_site_label_1
_geom_torsion_atom_site_label_2
_geom_torsion_atom_site_label_3
_geom_torsion_atom_site_label_4
_geom_torsion
_geom_torsion_site_symmetry_1
_geom_torsion_site_symmetry_2
_geom_torsion_site_symmetry_3
_geom_torsion_site_symmetry_4
_geom_torsion_publ_flag
N2 N1 B1 C3 -40.6(4) . . . . ?
C8 N1 B1 C3 148.5(3) . . . . ?
N2 N1 B1 C9 75.1(4) . . . . ?
C8 N1 B1 C9 -95.8(4) . . . . ?
N2 N1 B1 C10 -159.8(3) . . . . ?
C8 N1 B1 C10 29.3(4) . . . . ?
C2 C1 N2 N1 8.4(5) . . . . ?
C2 C1 N2 Li1 176.8(4) . . . . ?
C8 N1 N2 C1 -165.7(3) . . . . ?
B1 N1 N2 C1 22.2(4) . . . . ?
C8 N1 N2 Li1 24.6(4) . . . . ?
B1 N1 N2 Li1 -147.5(3) . . . . ?
N2 C1 C2 C7 161.7(4) . . . . ?
N2 C1 C2 C3 -13.7(5) . . . . ?
C7 C2 C3 C4 -3.1(5) . . . . ?
C1 C2 C3 C4 172.2(3) . . . . ?
C7 C2 C3 B1 173.6(3) . . . . ?
C1 C2 C3 B1 -11.1(5) . . . . ?
N1 B1 C3 C4 -150.2(3) . . . . ?
C9 B1 C3 C4 92.2(4) . . . . ?
C10 B1 C3 C4 -30.3(5) . . . . ?
N1 B1 C3 C2 33.5(4) . . . . ?
C9 B1 C3 C2 -84.2(3) . . . . ?
C10 B1 C3 C2 153.3(3) . . . . ?
C2 C3 C4 C5 2.6(6) . . . . ?
B1 C3 C4 C5 -173.8(4) . . . . ?
N1 B1 C10 C25 -126.0(3) . . . . ?
C3 B1 C10 C25 118.0(4) . . . . ?
C9 B1 C10 C25 -1.7(5) . . . . ?
N1 B1 C10 C21 54.7(4) . . . . ?
C3 B1 C10 C21 -61.3(4) . . . . ?
C9 B1 C10 C21 178.9(3) . . . . ?
C12 C11 C8 N1 -178.9(3) . . . . ?
C12 C11 C8 C15 -0.2(5) . . . . ?
N2 N1 C8 C11 -144.8(3) . . . . ?
B1 N1 C8 C11 26.8(5) . . . . ?
N2 N1 C8 C15 36.5(4) . . . . ?
B1 N1 C8 C15 -151.9(3) . . . . ?
N1 B1 C9 C20 15.1(4) . . . . ?
C3 B1 C9 C20 129.1(3) . . . . ?
C10 B1 C9 C20 -109.6(3) . . . . ?
N1 B1 C9 C16 -166.1(3) . . . . ?
C3 B1 C9 C16 -52.1(4) . . . . ?
C10 B1 C9 C16 69.3(4) . . . . ?
C5 C6 C7 C2 -0.4(7) . . . . ?
C3 C2 C7 C6 2.1(6) . . . . ?
C1 C2 C7 C6 -173.1(4) . . . . ?
C3 C4 C5 C6 -1.1(7) . . . . ?
C7 C6 C5 C4 -0.1(7) . . . . ?
C8 C11 C12 C13 0.4(7) . . . . ?
C11 C12 C13 C14 -1.1(7) . . . . ?
C12 C13 C14 C15 1.6(7) . . . . ?
C13 C14 C15 C8 -1.5(6) . . . . ?
C13 C14 C15 Li1 -104.3(5) . . . . ?
C11 C8 C15 C14 0.7(5) . . . . ?
N1 C8 C15 C14 179.5(3) . . . . ?
C11 C8 C15 Li1 124.6(3) . . . . ?
N1 C8 C15 Li1 -56.7(3) . . . . ?
C20 C9 C16 C17 1.0(5) . . . . ?
B1 C9 C16 C17 -177.9(3) . . . . ?
C9 C16 C17 C18 -0.9(6) . . . . ?
C16 C17 C18 C19 -0.4(6) . . . . ?
C17 C18 C19 C20 1.4(6) . . . . ?
C18 C19 C20 C9 -1.2(5) . . . . ?
C16 C9 C20 C19 0.0(5) . . . . ?
B1 C9 C20 C19 178.9(3) . . . . ?
C25 C10 C21 C22 0.4(5) . . . . ?
B1 C10 C21 C22 179.8(3) . . . . ?
C10 C21 C22 C23 0.3(6) . . . . ?
C21 C22 C23 C24 -1.1(6) . . . . ?
C22 C23 C24 C25 1.2(6) . . . . ?
C21 C10 C25 C24 -0.3(5) . . . . ?
B1 C10 C25 C24 -179.7(3) . . . . ?
C23 C24 C25 C10 -0.5(6) . . . . ?
C3_1 O1_1 C1_1 C2_1 87.5(9) . . . . ?
Li1 O1_1 C1_1 C2_1 -92.2(7) . . . . ?
C1_1 O1_1 C3_1 C4_1 178.7(9) . . . . ?
Li1 O1_1 C3_1 C4_1 -1.7(14) . . . . ?
C3_11 O1_11 C1_11 C2_11 -70(2) . . . . ?
Li1 O1_11 C1_11 C2_11 112.4(14) . . . . ?
C3_11 O1_11 C1_11 Li1 177(2) . . . . ?
C1_11 O1_11 C3_11 C4_11 -163(2) . . . . ?
Li1 O1_11 C3_11 C4_11 14(4) . . . . ?
C3_2 O1_2 C1_2 C2_2 99.8(10) . . . . ?
Li1 O1_2 C1_2 C2_2 -118.7(10) . . . . ?
C1_2 O1_2 C3_2 C4_2 -102.1(10) . . . . ?
Li1 O1_2 C3_2 C4_2 117.3(9) . . . . ?
C3_21 O1_21 C1_21 C2_21 -92.1(14) . . . . ?
Li1 O1_21 C1_21 C2_21 112.9(12) . . . . ?
C1_21 O1_21 C3_21 C4_21 143.8(12) . . . . ?
Li1 O1_21 C3_21 C4_21 -64.5(16) . . . . ?
